data_7235738
loop_
_publ_author_name
'Du, Miao'
'Chen, Min'
'Yang, Xiao-Gang'
'Wen, Jiong'
'Wang, Xi'
'Fang, Shao-Ming'
'Liu, Chun-Sen'

_publ_section_title
;
 A channel-type mesoporous In(iii)--carboxylate coordination framework
 with high physicochemical stability for use as an electrode material in
 supercapacitors
;
_journal_issue 25
_journal_name_full 'J. Mater. Chem. A'
_journal_page_first 9828
_journal_paper_doi 10.1039/C4TA00963K
_journal_volume 2
_journal_year 2014
_chemical_formula_sum 'C18 H11 In O7'
_chemical_formula_weight 454.09
_space_group_IT_number 193
_space_group_name_Hall '-P 6c 2'
_space_group_name_H-M_alt 'P 63/m c m'
_symmetry_cell_setting hexagonal
_symmetry_space_group_name_H-M 'P 63/m c m'
_atom_sites_solution_hydrogens geom
_atom_sites_solution_primary direct
_atom_sites_solution_secondary difmap
_audit_creation_method SHELXL-97
_cell_angle_alpha 90.00
_cell_angle_beta 90.00
_cell_angle_gamma 120.00
_cell_formula_units_Z 6
_cell_length_a 32.3006(7)
_cell_length_b 32.3006(7)
_cell_length_c 7.2707(2)
_cell_measurement_reflns_used 15415
_cell_measurement_temperature 294(2)
_cell_measurement_theta_max 66.92
_cell_measurement_theta_min 3.16
_cell_volume 6569.4(3)
_computing_cell_refinement
;
CrysAlisPro, Agilent Technologies,
Version 1.171.35.21 (release 20-01-2012 CrysAlis171 .NET)
(compiled Jan 23 2012,18:06:46)
;
_computing_data_collection
;
CrysAlisPro, Agilent Technologies,
Version 1.171.35.21 (release 20-01-2012 CrysAlis171 .NET)
(compiled Jan 23 2012,18:06:46)
;
_computing_data_reduction
;
CrysAlisPro, Agilent Technologies,
Version 1.171.35.21 (release 20-01-2012 CrysAlis171 .NET)
(compiled Jan 23 2012,18:06:46)
;
_computing_molecular_graphics 'SHELXTL (Sheldrick, 2008)'
_computing_publication_material 'SHELXTL and PLATON (Spek, 2009)'
_computing_structure_refinement 'SHELXL97 (Sheldrick, 2008)'
_computing_structure_solution 'SHELXS97 (Sheldrick, 2008)'
_diffrn_ambient_temperature 294(2)
_diffrn_measured_fraction_theta_full 0.960
_diffrn_measured_fraction_theta_max 0.960
_diffrn_measurement_device_type 'Xcalibur, Eos, Gemini'
_diffrn_measurement_method '\w scans'
_diffrn_radiation_monochromator graphite
_diffrn_radiation_source 'Enhance (Cu) X-ray Source'
_diffrn_radiation_type CuK\a
_diffrn_radiation_wavelength 1.54178
_diffrn_reflns_av_R_equivalents 0.1070
_diffrn_reflns_av_sigmaI/netI 0.0311
_diffrn_reflns_limit_h_max 38
_diffrn_reflns_limit_h_min -35
_diffrn_reflns_limit_k_max 35
_diffrn_reflns_limit_k_min -36
_diffrn_reflns_limit_l_max 7
_diffrn_reflns_limit_l_min -7
_diffrn_reflns_number 45935
_diffrn_reflns_theta_full 66.47
_diffrn_reflns_theta_max 66.47
_diffrn_reflns_theta_min 3.16
_exptl_absorpt_coefficient_mu 4.453
_exptl_absorpt_correction_T_max 0.6900
_exptl_absorpt_correction_T_min 0.3686
_exptl_absorpt_correction_type multi-scan
_exptl_absorpt_process_details
;
CrysAlisPro, Agilent Technologies,
Version 1.171.35.21 (release 20-01-2012 CrysAlis171 .NET)
(compiled Jan 23 2012,18:06:46)
Empirical absorption correction using spherical harmonics,
 implemented in SCALE3 ABSPACK scaling algorithm.
;
_exptl_crystal_colour colorless
_exptl_crystal_density_diffrn 0.689
_exptl_crystal_density_method 'not measured'
_exptl_crystal_description prism
_exptl_crystal_F_000 1344
_exptl_crystal_size_max 0.28
_exptl_crystal_size_mid 0.10
_exptl_crystal_size_min 0.09
_platon_squeeze_details
;
;
_refine_diff_density_max 0.565
_refine_diff_density_min -3.535
_refine_diff_density_rms 0.087
_refine_ls_extinction_coef 0.00024(4)
_refine_ls_extinction_expression Fc^*^=kFc[1+0.001xFc^2^\l^3^/sin(2\q)]^-1/4^
_refine_ls_extinction_method SHELXL
_refine_ls_goodness_of_fit_ref 1.138
_refine_ls_hydrogen_treatment constr
_refine_ls_matrix_type full
_refine_ls_number_parameters 73
_refine_ls_number_reflns 2095
_refine_ls_number_restraints 0
_refine_ls_restrained_S_all 1.138
_refine_ls_R_factor_all 0.1109
_refine_ls_R_factor_gt 0.0936
_refine_ls_shift/su_max 0.000
_refine_ls_shift/su_mean 0.000
_refine_ls_structure_factor_coef Fsqd
_refine_ls_weighting_details 'calc w=1/[\s^2^(Fo^2^)+(0.0507P)^2^+40.1742P] where P=(Fo^2^+2Fc^2^)/3'
_refine_ls_weighting_scheme calc
_refine_ls_wR_factor_gt 0.1934
_refine_ls_wR_factor_ref 0.2003
_reflns_number_gt 1588
_reflns_number_total 2095
_reflns_threshold_expression >2sigma(I)
_cod_data_source_file c4ta00963k2.cif
_cod_data_source_block 437-MOF
_cod_depositor_comments
;
The following automatic conversions were performed:

data item '_symmetry_cell_setting' value 'Hexagonal' was changed to
'hexagonal' in accordance with the
/home/saulius/struct/COD-crude-data/automatic-downloads/DataCite-retrospective/RSC/depositions/lib/dictionaries/cif_core.dic
dictionary named 'cif_core.dic' version 2.4.2 last updated on
2011-04-26.

Automatic conversion script
Id: cif_fix_values 6909 2019-04-08 15:41:33Z antanas 
;
_cod_original_sg_symbol_H-M P6(3)/mcm
_cod_database_code 7235738

loop_
_symmetry_equiv_pos_as_xyz
'x, y, z'
'-y, x-y, z'
'-x+y, -x, z'
'-x, -y, z+1/2'
'y, -x+y, z+1/2'
'x-y, x, z+1/2'
'y, x, -z+1/2'
'x-y, -y, -z+1/2'
'-x, -x+y, -z+1/2'
'-y, -x, -z'
'-x+y, y, -z'
'x, x-y, -z'
'-x, -y, -z'
'y, -x+y, -z'
'x-y, x, -z'
'x, y, -z-1/2'
'-y, x-y, -z-1/2'
'-x+y, -x, -z-1/2'
'-y, -x, z-1/2'
'-x+y, y, z-1/2'
'x, x-y, z-1/2'
'y, x, z'
'x-y, -y, z'
'-x, -x+y, z'

loop_
_atom_site_label
_atom_site_type_symbol
_atom_site_fract_x
_atom_site_fract_y
_atom_site_fract_z
_atom_site_U_iso_or_equiv
_atom_site_adp_type
_atom_site_occupancy
_atom_site_symmetry_multiplicity
_atom_site_calc_flag
_atom_site_refinement_flags
In1 In 0.5000 1.0000 0.0000 0.0605(5) Uani 1 4 d S
O1 O 0.5115(2) 0.94304(18) 0.0961(7) 0.0725(17) Uani 1 1 d .
O2 O 0.4690(4) 1.0000 0.2500 0.059(3) Uani 1 4 d S
H2 H 0.4428 1.0000 0.2500 0.089 Uiso 1 4 d SR
O3 O 0.4316(2) 0.7245(2) 0.2500 0.062(2) Uani 1 2 d S
C1 C 0.5042(5) 0.9231(4) 0.2500 0.062(3) Uani 1 2 d S
C2 C 0.4889(4) 0.8705(4) 0.2500 0.051(3) Uani 1 2 d S
C3 C 0.4801(3) 0.8465(2) 0.0853(12) 0.061(2) Uani 1 1 d .
H3 H 0.4868 0.8631 -0.0253 0.073 Uiso 1 1 calc R
C4 C 0.4608(3) 0.7968(2) 0.0856(12) 0.063(2) Uani 1 1 d .
H4 H 0.4552 0.7799 -0.0239 0.076 Uiso 1 1 calc R
C5 C 0.4506(4) 0.7740(3) 0.2500 0.050(3) Uani 1 2 d S
C6 C 0.3817(3) 0.6976(3) 0.2500 0.046(2) Uani 1 2 d S
C7 C 0.3646(3) 0.6481(3) 0.2500 0.045(2) Uani 1 2 d S
H7 H 0.3854 0.6361 0.2500 0.054 Uiso 1 2 calc SR

loop_
_atom_site_aniso_label
_atom_site_aniso_U_11
_atom_site_aniso_U_22
_atom_site_aniso_U_33
_atom_site_aniso_U_23
_atom_site_aniso_U_13
_atom_site_aniso_U_12
In1 0.0956(8) 0.0360(5) 0.0301(6) 0.000 -0.0009(6) 0.0180(3)
O1 0.120(5) 0.050(3) 0.049(3) 0.008(3) 0.006(4) 0.043(3)
O2 0.081(6) 0.050(6) 0.037(6) 0.000 0.000 0.025(3)
O3 0.039(4) 0.034(4) 0.114(7) 0.000 0.000 0.020(3)
C1 0.088(9) 0.045(6) 0.041(7) 0.000 0.000 0.025(6)
C2 0.055(6) 0.047(6) 0.048(7) 0.000 0.000 0.022(5)
C3 0.087(6) 0.038(4) 0.053(4) -0.013(4) -0.010(5) 0.028(4)
C4 0.082(6) 0.041(4) 0.063(5) -0.017(4) -0.017(5) 0.028(4)
C5 0.048(6) 0.031(5) 0.070(8) 0.000 0.000 0.018(5)
C6 0.053(6) 0.037(5) 0.050(6) 0.000 0.000 0.026(5)
C7 0.038(5) 0.032(5) 0.061(6) 0.000 0.000 0.014(5)

loop_
_atom_type_symbol
_atom_type_description
_atom_type_scat_dispersion_real
_atom_type_scat_dispersion_imag
_atom_type_scat_source
C C 0.0181 0.0091 'International Tables Vol C Tables 4.2.6.8 and 6.1.1.4'
H H 0.0000 0.0000 'International Tables Vol C Tables 4.2.6.8 and 6.1.1.4'
O O 0.0492 0.0322 'International Tables Vol C Tables 4.2.6.8 and 6.1.1.4'
In In 0.0822 5.0449 'International Tables Vol C Tables 4.2.6.8 and 6.1.1.4'

loop_
_geom_angle_atom_site_label_1
_geom_angle_atom_site_label_2
_geom_angle_atom_site_label_3
_geom_angle
_geom_angle_site_symmetry_1
_geom_angle_site_symmetry_3
O2 In1 O2 180.000(2) 13_675 .
O2 In1 O1 89.7(2) 13_675 23_675
O2 In1 O1 90.3(2) . 23_675
O2 In1 O1 90.3(2) 13_675 11
O2 In1 O1 89.7(2) . 11
O1 In1 O1 180.0(3) 23_675 11
O2 In1 O1 89.7(2) 13_675 .
O2 In1 O1 90.3(2) . .
O1 In1 O1 94.7(3) 23_675 .
O1 In1 O1 85.3(3) 11 .
O2 In1 O1 90.3(2) 13_675 13_675
O2 In1 O1 89.7(2) . 13_675
O1 In1 O1 85.3(3) 23_675 13_675
O1 In1 O1 94.7(3) 11 13_675
O1 In1 O1 180.000(1) . 13_675
C1 O1 In1 131.0(7) . .
In1 O2 In1 122.4(6) 4_675 .
In1 O2 H2 118.8 4_675 .
In1 O2 H2 118.8 . .
C5 O3 C6 114.9(7) . .
O1 C1 O1 126.4(10) 16_556 .
O1 C1 C2 116.7(5) 16_556 .
O1 C1 C2 116.7(5) . .
C3 C2 C3 120.8(10) . 16_556
C3 C2 C1 119.5(5) . .
C3 C2 C1 119.5(5) 16_556 .
C2 C3 C4 119.5(8) . .
C2 C3 H3 120.3 . .
C4 C3 H3 120.3 . .
C5 C4 C3 118.1(8) . .
C5 C4 H4 121.0 . .
C3 C4 H4 121.0 . .
C4 C5 C4 123.9(9) 16_556 .
C4 C5 O3 118.0(5) 16_556 .
C4 C5 O3 118.0(5) . .
C7 C6 O3 124.8(8) 2_665 .
C7 C6 C7 122.8(10) 2_665 .
O3 C6 C7 112.4(8) . .
C6 C7 C6 117.2(10) 3_565 .
C6 C7 H7 121.4 3_565 .
C6 C7 H7 121.4 . .

loop_
_geom_bond_atom_site_label_1
_geom_bond_atom_site_label_2
_geom_bond_distance
_geom_bond_site_symmetry_2
In1 O2 2.075(6) 13_675
In1 O2 2.075(6) .
In1 O1 2.167(5) 23_675
In1 O1 2.167(5) 11
In1 O1 2.167(5) .
In1 O1 2.167(5) 13_675
O1 C1 1.254(7) .
O2 In1 2.075(6) 4_675
O2 H2 0.8488 .
O3 C5 1.397(10) .
O3 C6 1.400(11) .
C1 O1 1.254(7) 16_556
C1 C2 1.513(14) .
C2 C3 1.377(9) .
C2 C3 1.377(9) 16_556
C3 C4 1.402(9) .
C3 H3 0.9300 .
C4 C5 1.355(9) .
C4 H4 0.9300 .
C5 C4 1.355(9) 16_556
C6 C7 1.373(12) 2_665
C6 C7 1.406(12) .
C7 C6 1.373(12) 3_565
C7 H7 0.9300 .

loop_
_geom_torsion_atom_site_label_1
_geom_torsion_atom_site_label_2
_geom_torsion_atom_site_label_3
_geom_torsion_atom_site_label_4
_geom_torsion
_geom_torsion_site_symmetry_1
_geom_torsion_site_symmetry_4
O2 In1 O1 C1 175.6(9) 13_675 .
O2 In1 O1 C1 -4.4(9) . .
O1 In1 O1 C1 85.9(9) 23_675 .
O1 In1 O1 C1 -94.1(9) 11 .
O1 In1 O2 In1 -47.33(16) 23_675 4_675
O1 In1 O2 In1 132.67(16) 11 4_675
O1 In1 O2 In1 47.33(16) . 4_675
O1 In1 O2 In1 -132.67(16) 13_675 4_675
In1 O1 C1 O1 -39(2) . 16_556
In1 O1 C1 C2 146.2(7) . .
O1 C1 C2 C3 179.7(10) 16_556 .
O1 C1 C2 C3 -5.3(17) . .
O1 C1 C2 C3 5.3(17) 16_556 16_556
O1 C1 C2 C3 -179.7(10) . 16_556
C3 C2 C3 C4 1.5(17) 16_556 .
C1 C2 C3 C4 -172.9(9) . .
C2 C3 C4 C5 1.4(14) . .
C3 C4 C5 C4 -4.6(18) . 16_556
C3 C4 C5 O3 -179.7(7) . .
C6 O3 C5 C4 92.3(9) . 16_556
C6 O3 C5 C4 -92.3(9) . .
C5 O3 C6 C7 0.0 . 2_665
C5 O3 C6 C7 180.0 . .
C7 C6 C7 C6 0.0 2_665 3_565
O3 C6 C7 C6 180.0 . 3_565

loop_
_platon_squeeze_void_nr
_platon_squeeze_void_average_x
_platon_squeeze_void_average_y
_platon_squeeze_void_average_z
_platon_squeeze_void_volume
_platon_squeeze_void_count_electrons
_platon_squeeze_void_content
1 0.000 0.000 -0.036 4380 706 ' '
